data_1559253
loop_
_publ_author_name
'Maiti, Avijit'
'Chandra, Shubhadeep'
'Sarkar, Biprajit'
'Jana, Anukul'

_publ_section_title
;
 Acyclic Diaminocarbene-Based Thiele, Chichibabin, and M\"uller
 Hydrocarbons
;
_journal_name_full 'Chemical Science'
_journal_paper_doi 10.1039/D0SC03622F
_journal_year 2020
_chemical_formula_moiety 'C36 H52 N4'
_chemical_formula_sum 'C36 H52 N4'
_chemical_formula_weight 540.81
_space_group_crystal_system monoclinic
_space_group_IT_number 14
_space_group_name_Hall '-P 2ybc'
_space_group_name_H-M_alt 'P 1 21/c 1'
_atom_sites_solution_hydrogens geom
_atom_sites_solution_primary dual
_audit_creation_date 2020-01-21
_audit_creation_method
;
Olex2 1.2
(compiled 2018.05.29 svn.r3508 for OlexSys, GUI svn.r5506)
;
_audit_update_record
;
2020-02-12 deposited with the CCDC.	2020-10-02 downloaded from the CCDC.
;
_cell_angle_alpha 90
_cell_angle_beta 108.222(6)
_cell_angle_gamma 90
_cell_formula_units_Z 2
_cell_length_a 15.1170(8)
_cell_length_b 9.2664(5)
_cell_length_c 11.9686(7)
_cell_measurement_reflns_used 4524
_cell_measurement_temperature 240.00(10)
_cell_measurement_theta_max 27.2410
_cell_measurement_theta_min 2.8270
_cell_volume 1592.49(16)
_computing_cell_refinement 'CrysAlisPro 1.171.39.29d (Rigaku OD, 2017)'
_computing_data_collection 'CrysAlisPro 1.171.39.29d (Rigaku OD, 2017)'
_computing_data_reduction 'CrysAlisPro 1.171.39.29d (Rigaku OD, 2017)'
_computing_molecular_graphics 'Olex2 (Dolomanov et al., 2009)'
_computing_publication_material 'Olex2 (Dolomanov et al., 2009)'
_computing_structure_refinement 'ShelXL (Sheldrick, 2015)'
_computing_structure_solution 'ShelXT (Sheldrick, 2015)'
_diffrn_ambient_environment N~2~
_diffrn_ambient_temperature 240.00(10)
_diffrn_detector 'CCD plate'
_diffrn_measured_fraction_theta_full 0.998
_diffrn_measured_fraction_theta_max 0.898
_diffrn_measurement_details
;
List of Runs (angles in degrees, time in seconds):

  # Type    Start    End  Width  t~exp~   \w     \q     \k     \f   Frames
#--------------------------------------------------------------------------
  1  \w     20.00  46.00   0.50   83.00    --   13.40  47.00 -38.00   52
  2  \w     -7.00  19.00   0.50   83.00    --  -13.80  47.00 -38.00   52
  3  \w    -39.00   5.00   0.50   83.00    --  -13.80 -47.00 172.00   88
  4  \w     76.00 102.00   0.50   83.00    --   13.40  57.00  30.00   52
  5  \w    -22.00  52.00   0.50   83.00    --   13.40  57.00  30.00  148
  6  \w     50.00  78.00   0.50   83.00    --   13.40  77.00-120.00   56
  7  \w     15.00 103.00   0.50   83.00    --   13.40  57.00-150.00  176
  8  \w    -63.00 -37.00   0.50   83.00    --  -13.80 -82.00 120.00   52
  9  \w      3.00  28.00   0.50   83.00    --  -13.80 -82.00 120.00   50
 10  \w    -75.00  28.00   0.50   83.00    --  -13.80 -77.00 -30.00  206
;
_diffrn_measurement_device 'four-circle diffractometer'
_diffrn_measurement_device_type 'XtaLAB AFC12 (RINC): Kappa single'
_diffrn_measurement_method '\w scans'
_diffrn_orient_matrix_type 'CrysAlisPro convention (1999,Acta A55,543-557)'
_diffrn_orient_matrix_UB_11 0.0334666000
_diffrn_orient_matrix_UB_12 0.0179303000
_diffrn_orient_matrix_UB_13 -0.0280735000
_diffrn_orient_matrix_UB_21 -0.0341265000
_diffrn_orient_matrix_UB_22 0.0403723000
_diffrn_orient_matrix_UB_23 -0.0427844000
_diffrn_orient_matrix_UB_31 0.0124403000
_diffrn_orient_matrix_UB_32 0.0625301000
_diffrn_orient_matrix_UB_33 0.0357049000
_diffrn_radiation_monochromator graphite
_diffrn_radiation_probe x-ray
_diffrn_radiation_type MoK\a
_diffrn_radiation_wavelength 0.71073
_diffrn_reflns_av_R_equivalents 0.0358
_diffrn_reflns_av_unetI/netI 0.0435
_diffrn_reflns_Laue_measured_fraction_full 0.998
_diffrn_reflns_Laue_measured_fraction_max 0.898
_diffrn_reflns_limit_h_max 19
_diffrn_reflns_limit_h_min -19
_diffrn_reflns_limit_k_max 8
_diffrn_reflns_limit_k_min -12
_diffrn_reflns_limit_l_max 15
_diffrn_reflns_limit_l_min -15
_diffrn_reflns_number 15048
_diffrn_reflns_point_group_measured_fraction_full 0.998
_diffrn_reflns_point_group_measured_fraction_max 0.898
_diffrn_reflns_theta_full 25.242
_diffrn_reflns_theta_max 28.655
_diffrn_reflns_theta_min 2.836
_diffrn_source 'fine-focus sealed X-ray tube'
_diffrn_source_type 'Enhance (Mo) X-ray Source'
_exptl_absorpt_coefficient_mu 0.066
_exptl_absorpt_correction_T_max 1.00000
_exptl_absorpt_correction_T_min 0.41265
_exptl_absorpt_correction_type multi-scan
_exptl_absorpt_process_details
;
CrysAlisPro 1.171.39.29d (Rigaku Oxford Diffraction, 2017)
Empirical absorption correction using spherical harmonics,
 implemented in SCALE3 ABSPACK scaling algorithm.
;
_exptl_crystal_colour 'light green'
_exptl_crystal_colour_modifier light
_exptl_crystal_colour_primary green
_exptl_crystal_density_diffrn 1.128
_exptl_crystal_description plate
_exptl_crystal_F_000 592
_exptl_crystal_size_max 0.29
_exptl_crystal_size_mid 0.18
_exptl_crystal_size_min 0.12
_refine_diff_density_max 0.220
_refine_diff_density_min -0.183
_refine_diff_density_rms 0.043
_refine_ls_extinction_method none
_refine_ls_goodness_of_fit_ref 1.062
_refine_ls_hydrogen_treatment constr
_refine_ls_matrix_type full
_refine_ls_number_parameters 187
_refine_ls_number_reflns 3681
_refine_ls_number_restraints 0
_refine_ls_restrained_S_all 1.062
_refine_ls_R_factor_all 0.0837
_refine_ls_R_factor_gt 0.0564
_refine_ls_shift/su_max 0.000
_refine_ls_shift/su_mean 0.000
_refine_ls_structure_factor_coef Fsqd
_refine_ls_weighting_details 'w=1/[\s^2^(Fo^2^)+(0.0700P)^2^+0.5705P] where P=(Fo^2^+2Fc^2^)/3'
_refine_ls_weighting_scheme calc
_refine_ls_wR_factor_gt 0.1513
_refine_ls_wR_factor_ref 0.1625
_reflns_Friedel_coverage 0.000
_reflns_number_gt 2584
_reflns_number_total 3681
_reflns_threshold_expression 'I > 2\s(I)'
_cod_data_source_file d0sc03622f2.cif
_cod_data_source_block aj1295
_cod_database_code 1559253
_shelx_shelxl_version_number 2017/1
_chemical_oxdiff_formula 'C H N '
_shelx_space_group_comment
;
The symmetry employed for this shelxl refinement is uniquely defined
by the following loop, which should always be used as a source of
symmetry information in preference to the above space-group names.
They are only intended as comments.
;
_shelx_estimated_absorpt_t_max 0.992
_shelx_estimated_absorpt_t_min 0.981
_reflns_odcompleteness_completeness 99.71
_reflns_odcompleteness_iscentric 1
_reflns_odcompleteness_theta 26.32
_olex2_refinement_description
;
1. Fixed Uiso
 At 1.2 times of:
  All C(H) groups
 At 1.5 times of:
  All C(H,H,H) groups
2.a Ternary CH refined with riding coordinates:
 C16(H16), C12(H12)
2.b Aromatic/amide H refined with riding coordinates:
 C4(H4), C3(H3), C7(H7), C6(H6), C10(H10), C9(H9)
2.c Idealised Me refined as rotating group:
 C15(H15A,H15B,H15C), C11(H11A,H11B,H11C), C14(H14A,H14B,H14C), C17(H17A,H17B,
 H17C), C18(H18A,H18B,H18C), C13(H13A,H13B,H13C)
;
_olex2_submission_special_instructions 'No special instructions were received'
_oxdiff_exptl_absorpt_empirical_details
;
Empirical correction (ABSPACK) includes:
- Absorption correction using spherical harmonics
- Frame scaling
;
_oxdiff_exptl_absorpt_empirical_full_max 1.762
_oxdiff_exptl_absorpt_empirical_full_min 0.502

loop_
_space_group_symop_operation_xyz
'x, y, z'
'-x, y+1/2, -z+1/2'
'-x, -y, -z'
'x, -y-1/2, z-1/2'

loop_
_atom_site_label
_atom_site_type_symbol
_atom_site_fract_x
_atom_site_fract_y
_atom_site_fract_z
_atom_site_U_iso_or_equiv
_atom_site_adp_type
_atom_site_occupancy
_atom_site_site_symmetry_order
_atom_site_calc_flag
_atom_site_refinement_flags_posn
_atom_site_refinement_flags_adp
_atom_site_refinement_flags_occupancy
_atom_site_disorder_assembly
_atom_site_disorder_group
N1 N 0.26630(10) 0.53328(16) 0.29406(12) 0.0330(4) Uani 1 1 d . . . . .
N2 N 0.15360(10) 0.41031(16) 0.35306(12) 0.0326(4) Uani 1 1 d . . . . .
C1 C 0.24159(11) 0.47325(18) 0.38546(15) 0.0297(4) Uani 1 1 d . . . . .
C5 C 0.40720(11) 0.48012(19) 0.74998(15) 0.0301(4) Uani 1 1 d . . . . .
C2 C 0.29907(11) 0.47385(19) 0.50274(15) 0.0306(4) Uani 1 1 d . . . . .
C4 C 0.41707(12) 0.5866(2) 0.66834(15) 0.0318(4) Uani 1 1 d . . . . .
H4 H 0.459623 0.660995 0.695894 0.038 Uiso 1 1 calc R . . . .
C8 C 0.45425(11) 0.48918(19) 0.87414(15) 0.0307(4) Uani 1 1 d . . . . .
C3 C 0.36697(12) 0.5840(2) 0.55210(15) 0.0322(4) Uani 1 1 d . . . . .
H3 H 0.376966 0.655765 0.503051 0.039 Uiso 1 1 calc R . . . .
C7 C 0.29273(12) 0.36363(19) 0.58311(15) 0.0337(4) Uani 1 1 d . . . . .
H7 H 0.252007 0.287089 0.555258 0.040 Uiso 1 1 calc R . . . .
C6 C 0.34415(12) 0.36620(19) 0.69934(15) 0.0340(4) Uani 1 1 d . . . . .
H6 H 0.337755 0.290598 0.747346 0.041 Uiso 1 1 calc R . . . .
C16 C 0.12737(12) 0.3029(2) 0.25750(16) 0.0361(4) Uani 1 1 d . . . . .
H16 H 0.169624 0.316139 0.210703 0.043 Uiso 1 1 calc R . . . .
C10 C 0.55996(13) 0.6124(2) 1.04442(16) 0.0367(4) Uani 1 1 d . . . . .
H10 H 0.600429 0.689083 1.072919 0.044 Uiso 1 1 calc R . . . .
C9 C 0.51662(12) 0.6024(2) 0.92556(16) 0.0362(4) Uani 1 1 d . . . . .
H9 H 0.528632 0.672760 0.876778 0.043 Uiso 1 1 calc R . . . .
C12 C 0.19905(13) 0.6239(2) 0.20614(16) 0.0396(5) Uani 1 1 d . . . . .
H12 H 0.136560 0.593922 0.204804 0.048 Uiso 1 1 calc R . . . .
C15 C 0.09511(13) 0.4238(3) 0.42722(17) 0.0459(5) Uani 1 1 d . . . . .
H15A H 0.094902 0.334244 0.467492 0.069 Uiso 1 1 calc GR . . . .
H15B H 0.032774 0.446952 0.379819 0.069 Uiso 1 1 calc GR . . . .
H15C H 0.118678 0.499122 0.483771 0.069 Uiso 1 1 calc GR . . . .
C11 C 0.36295(13) 0.5414(2) 0.29781(17) 0.0431(5) Uani 1 1 d . . . . .
H11A H 0.384697 0.638871 0.314012 0.065 Uiso 1 1 calc GR . . . .
H11B H 0.368311 0.511794 0.223338 0.065 Uiso 1 1 calc GR . . . .
H11C H 0.399839 0.478913 0.358581 0.065 Uiso 1 1 calc GR . . . .
C14 C 0.20953(17) 0.7813(2) 0.2408(2) 0.0566(6) Uani 1 1 d . . . . .
H14A H 0.203977 0.792269 0.318099 0.085 Uiso 1 1 calc GR . . . .
H14B H 0.161728 0.836493 0.185590 0.085 Uiso 1 1 calc GR . . . .
H14C H 0.269527 0.815194 0.240757 0.085 Uiso 1 1 calc GR . . . .
C17 C 0.02894(14) 0.3253(3) 0.1752(2) 0.0554(6) Uani 1 1 d . . . . .
H17A H -0.014738 0.309610 0.217489 0.083 Uiso 1 1 calc GR . . . .
H17B H 0.016818 0.258376 0.111000 0.083 Uiso 1 1 calc GR . . . .
H17C H 0.022564 0.422180 0.145287 0.083 Uiso 1 1 calc GR . . . .
C18 C 0.14087(18) 0.1501(2) 0.3046(2) 0.0600(6) Uani 1 1 d . . . . .
H18A H 0.202824 0.139503 0.358070 0.090 Uiso 1 1 calc GR . . . .
H18B H 0.131819 0.083615 0.240430 0.090 Uiso 1 1 calc GR . . . .
H18C H 0.096525 0.130174 0.345082 0.090 Uiso 1 1 calc GR . . . .
C13 C 0.2054(2) 0.6004(3) 0.08322(19) 0.0700(8) Uani 1 1 d . . . . .
H13A H 0.264232 0.635506 0.079733 0.105 Uiso 1 1 calc GR . . . .
H13B H 0.155854 0.651641 0.027218 0.105 Uiso 1 1 calc GR . . . .
H13C H 0.200130 0.499248 0.065045 0.105 Uiso 1 1 calc GR . . . .

loop_
_atom_site_aniso_label
_atom_site_aniso_U_11
_atom_site_aniso_U_22
_atom_site_aniso_U_33
_atom_site_aniso_U_23
_atom_site_aniso_U_13
_atom_site_aniso_U_12
N1 0.0294(7) 0.0354(9) 0.0341(8) 0.0040(6) 0.0096(6) -0.0022(6)
N2 0.0292(7) 0.0370(9) 0.0321(7) -0.0042(6) 0.0105(6) -0.0053(6)
C1 0.0291(9) 0.0256(9) 0.0348(9) -0.0008(7) 0.0106(7) 0.0006(7)
C5 0.0256(8) 0.0313(10) 0.0331(9) -0.0008(7) 0.0089(7) 0.0025(7)
C2 0.0303(9) 0.0290(10) 0.0325(9) -0.0012(7) 0.0098(7) 0.0019(7)
C4 0.0282(8) 0.0315(10) 0.0361(9) -0.0024(7) 0.0106(7) -0.0018(7)
C8 0.0252(8) 0.0318(10) 0.0343(9) 0.0000(7) 0.0079(7) 0.0031(7)
C3 0.0321(9) 0.0297(10) 0.0356(9) 0.0010(7) 0.0116(7) -0.0007(7)
C7 0.0344(9) 0.0292(10) 0.0357(9) -0.0011(7) 0.0081(7) -0.0032(7)
C6 0.0353(9) 0.0303(10) 0.0352(9) 0.0047(7) 0.0095(7) -0.0002(8)
C16 0.0337(9) 0.0332(10) 0.0408(10) -0.0065(8) 0.0109(8) -0.0046(8)
C10 0.0362(10) 0.0348(10) 0.0354(9) -0.0005(7) 0.0060(7) -0.0079(8)
C9 0.0364(10) 0.0362(11) 0.0349(9) 0.0035(8) 0.0094(7) -0.0038(8)
C12 0.0384(10) 0.0372(11) 0.0395(10) 0.0087(8) 0.0069(8) -0.0014(8)
C15 0.0356(10) 0.0625(14) 0.0423(11) -0.0015(10) 0.0160(8) -0.0028(9)
C11 0.0366(10) 0.0534(13) 0.0440(11) -0.0014(9) 0.0193(8) -0.0024(9)
C14 0.0591(14) 0.0407(13) 0.0751(15) 0.0065(11) 0.0283(12) 0.0045(10)
C17 0.0399(11) 0.0613(15) 0.0559(13) -0.0178(11) 0.0019(10) -0.0018(10)
C18 0.0711(16) 0.0348(12) 0.0729(15) -0.0016(11) 0.0207(12) -0.0060(11)
C13 0.095(2) 0.0716(18) 0.0372(12) 0.0062(11) 0.0110(12) 0.0035(15)

loop_
_atom_type_symbol
_atom_type_description
_atom_type_scat_dispersion_real
_atom_type_scat_dispersion_imag
_atom_type_scat_source
C C 0.0033 0.0016 'International Tables Vol C Tables 4.2.6.8 and 6.1.1.4'
H H 0.0000 0.0000 'International Tables Vol C Tables 4.2.6.8 and 6.1.1.4'
N N 0.0061 0.0033 'International Tables Vol C Tables 4.2.6.8 and 6.1.1.4'

loop_
_geom_angle_atom_site_label_1
_geom_angle_atom_site_label_2
_geom_angle_atom_site_label_3
_geom_angle
_geom_angle_site_symmetry_1
_geom_angle_site_symmetry_3
_geom_angle_publ_flag
C1 N1 C12 119.89(14) . . ?
C1 N1 C11 121.11(15) . . ?
C11 N1 C12 117.10(15) . . ?
C1 N2 C16 120.06(14) . . ?
C1 N2 C15 120.61(14) . . ?
C15 N2 C16 117.94(15) . . ?
N1 C1 N2 114.86(14) . . ?
N1 C1 C2 123.81(15) . . ?
N2 C1 C2 121.33(15) . . ?
C4 C5 C8 122.93(16) . . ?
C6 C5 C4 114.83(15) . . ?
C6 C5 C8 122.21(16) . . ?
C1 C2 C3 123.65(16) . . ?
C1 C2 C7 121.43(16) . . ?
C7 C2 C3 114.91(15) . . ?
C5 C4 H4 118.5 . . ?
C3 C4 C5 122.91(16) . . ?
C3 C4 H4 118.5 . . ?
C10 C8 C5 122.67(16) 3_667 . ?
C9 C8 C5 122.70(16) . . ?
C9 C8 C10 114.60(15) . 3_667 ?
C2 C3 H3 119.0 . . ?
C4 C3 C2 122.04(16) . . ?
C4 C3 H3 119.0 . . ?
C2 C7 H7 118.7 . . ?
C6 C7 C2 122.53(16) . . ?
C6 C7 H7 118.7 . . ?
C5 C6 H6 118.7 . . ?
C7 C6 C5 122.58(16) . . ?
C7 C6 H6 118.7 . . ?
N2 C16 H16 107.1 . . ?
N2 C16 C17 112.43(16) . . ?
N2 C16 C18 111.75(16) . . ?
C17 C16 H16 107.1 . . ?
C18 C16 H16 107.1 . . ?
C18 C16 C17 111.08(18) . . ?
C8 C10 H10 118.6 3_667 . ?
C9 C10 C8 122.84(17) . 3_667 ?
C9 C10 H10 118.6 . . ?
C8 C9 H9 118.7 . . ?
C10 C9 C8 122.56(17) . . ?
C10 C9 H9 118.7 . . ?
N1 C12 H12 107.2 . . ?
N1 C12 C14 111.34(16) . . ?
N1 C12 C13 111.77(18) . . ?
C14 C12 H12 107.2 . . ?
C14 C12 C13 111.79(18) . . ?
C13 C12 H12 107.2 . . ?
N2 C15 H15A 109.5 . . ?
N2 C15 H15B 109.5 . . ?
N2 C15 H15C 109.5 . . ?
H15A C15 H15B 109.5 . . ?
H15A C15 H15C 109.5 . . ?
H15B C15 H15C 109.5 . . ?
N1 C11 H11A 109.5 . . ?
N1 C11 H11B 109.5 . . ?
N1 C11 H11C 109.5 . . ?
H11A C11 H11B 109.5 . . ?
H11A C11 H11C 109.5 . . ?
H11B C11 H11C 109.5 . . ?
C12 C14 H14A 109.5 . . ?
C12 C14 H14B 109.5 . . ?
C12 C14 H14C 109.5 . . ?
H14A C14 H14B 109.5 . . ?
H14A C14 H14C 109.5 . . ?
H14B C14 H14C 109.5 . . ?
C16 C17 H17A 109.5 . . ?
C16 C17 H17B 109.5 . . ?
C16 C17 H17C 109.5 . . ?
H17A C17 H17B 109.5 . . ?
H17A C17 H17C 109.5 . . ?
H17B C17 H17C 109.5 . . ?
C16 C18 H18A 109.5 . . ?
C16 C18 H18B 109.5 . . ?
C16 C18 H18C 109.5 . . ?
H18A C18 H18B 109.5 . . ?
H18A C18 H18C 109.5 . . ?
H18B C18 H18C 109.5 . . ?
C12 C13 H13A 109.5 . . ?
C12 C13 H13B 109.5 . . ?
C12 C13 H13C 109.5 . . ?
H13A C13 H13B 109.5 . . ?
H13A C13 H13C 109.5 . . ?
H13B C13 H13C 109.5 . . ?

loop_
_geom_bond_atom_site_label_1
_geom_bond_atom_site_label_2
_geom_bond_distance
_geom_bond_site_symmetry_2
_geom_bond_publ_flag
N1 C1 1.379(2) . ?
N1 C12 1.475(2) . ?
N1 C11 1.450(2) . ?
N2 C1 1.392(2) . ?
N2 C16 1.474(2) . ?
N2 C15 1.441(2) . ?
C1 C2 1.401(2) . ?
C5 C4 1.429(2) . ?
C5 C8 1.435(2) . ?
C5 C6 1.424(2) . ?
C2 C3 1.437(2) . ?
C2 C7 1.427(2) . ?
C4 H4 0.9300 . ?
C4 C3 1.360(2) . ?
C8 C10 1.419(2) 3_667 ?
C8 C9 1.416(3) . ?
C3 H3 0.9300 . ?
C7 H7 0.9300 . ?
C7 C6 1.365(2) . ?
C6 H6 0.9300 . ?
C16 H16 0.9800 . ?
C16 C17 1.520(3) . ?
C16 C18 1.514(3) . ?
C10 H10 0.9300 . ?
C10 C9 1.371(2) . ?
C9 H9 0.9300 . ?
C12 H12 0.9800 . ?
C12 C14 1.511(3) . ?
C12 C13 1.520(3) . ?
C15 H15A 0.9600 . ?
C15 H15B 0.9600 . ?
C15 H15C 0.9600 . ?
C11 H11A 0.9600 . ?
C11 H11B 0.9600 . ?
C11 H11C 0.9600 . ?
C14 H14A 0.9600 . ?
C14 H14B 0.9600 . ?
C14 H14C 0.9600 . ?
C17 H17A 0.9600 . ?
C17 H17B 0.9600 . ?
C17 H17C 0.9600 . ?
C18 H18A 0.9600 . ?
C18 H18B 0.9600 . ?
C18 H18C 0.9600 . ?
C13 H13A 0.9600 . ?
C13 H13B 0.9600 . ?
C13 H13C 0.9600 . ?
